data_1528712
loop_
_publ_author_name
'Maier, C.R.'
'Edwards, D.D.'
'Charoenwongsa, M.'

_publ_section_title
;
 Formation and structural refinements of tunneled intergrowth phases in
 the Ga2 O3 - In2 O3 - Sn O2 - Ti O2 system
;
_journal_name_full 'Journal of Solid State Chemistry'
_journal_page_first 2755
_journal_page_last 2762
_journal_volume 181
_journal_year 2008
_chemical_formula_sum 'Ga3.39 In0.61 O10 Sn1.87 Ti0.135'
_chemical_name_systematic 'Ga3.39 In0.61 Sn1.87 Ti0.135 O10'
_space_group_IT_number 10
_symmetry_space_group_name_Hall '-P 2y'
_symmetry_space_group_name_H-M 'P 1 2/m 1'
_cell_angle_alpha 90
_cell_angle_beta 99.146
_cell_angle_gamma 90
_cell_formula_units_Z 2
_cell_length_a 11.5934
_cell_length_b 3.12529
_cell_length_c 10.6549
_cell_volume 381.148
_citation_journal_id_ASTM JSSCBI
_cod_data_source_file Maier_JSSCBI_2008_1608.cif
_cod_data_source_block Ga3.39In0.61O10Sn1.87Ti0.135
_cod_database_code 1528712

loop_
_symmetry_equiv_pos_as_xyz
x,y,z
-x,y,-z
-x,-y,-z
x,-y,z

loop_
_atom_site_label
_atom_site_type_symbol
_atom_site_fract_x
_atom_site_fract_y
_atom_site_fract_z
_atom_site_occupancy
_atom_site_U_iso_or_equiv
In1 In+3 0.332 0 0.3892 0.46 0.0
Ga3 Ga+3 0.1469 0 0.599 1 0.0
Sn1 Sn+4 0 0 0 0.89 0.0
Ga1 Ga+3 0.332 0 0.3892 0.54 0.0
O1 O-2 0.332 0 0.0454 1 0.0
Ga4 Ga+3 0.2621 0.5 0.081 1 0.0
O2 O-2 0.0361 0 0.1923 1 0.0
O5 O-2 0.1493 0 0.4294 1 0.0
Sn3 Sn+4 0.5897 0.5 0.318 0.92 0.0
O8 O-2 0.2529 0.5 0.2593 1 0.0
Sn2 Sn+4 0.5 0 0 1 0.0
O6 O-2 0.1056 0.5 -0.0042 1 0.0
Ti1 Ti+4 0 0 0 0.11 0.0
In2 In+3 0.0783 0.5 0.3013 0.15 0.0
Ga2 Ga+3 0.0783 0.5 0.3013 0.85 0.0
O4 O-2 0.7136 0 0.3149 1 0.0
O10 O-2 0.0725 0.5 0.6298 1 0.0
O3 O-2 0.4806 0 0.3279 1 0.0
Ti2 Ti+4 0.5897 0.5 0.318 0.08 0.0
O7 O-2 0.5469 0.5 0.1212 1 0.0
O9 O-2 0.3556 0.5 0.503 1 0.0
